data_4076522
loop_
_publ_author_name
'Chen, Hsiao-Li'
'Dutta, Saikat'
'Huang, Pei-Ying'
'Lin, Chu-Chieh'

_publ_section_title
;
 Preparation and Characterization of Aluminum Alkoxides Coordinated on
 salen-Type Ligands: Highly Stereoselective Ring-Opening Polymerization
 ofrac-Lactide
;
_journal_issue 5
_journal_name_full Organometallics
_journal_page_first 2016
_journal_paper_doi 10.1021/om201281w
_journal_volume 31
_journal_year 2012
_chemical_formula_sum 'C62 H67 Al N2 O3'
_chemical_formula_weight 915.15
_chemical_name_systematic
; 
 ? 
;
_space_group_IT_number 2
_symmetry_cell_setting triclinic
_symmetry_space_group_name_Hall '-P 1'
_symmetry_space_group_name_H-M 'P -1'
_atom_sites_solution_hydrogens geom
_atom_sites_solution_primary direct
_atom_sites_solution_secondary difmap
_audit_creation_method SHELXL-97
_cell_angle_alpha 93.665(2)
_cell_angle_beta 103.910(2)
_cell_angle_gamma 91.174(2)
_cell_formula_units_Z 4
_cell_length_a 12.3871(3)
_cell_length_b 17.3272(4)
_cell_length_c 24.7286(4)
_cell_measurement_reflns_used 16497
_cell_measurement_temperature 110(2)
_cell_measurement_theta_max 29.3063
_cell_measurement_theta_min 2.6685
_cell_volume 5137.9(2)
_computing_cell_refinement 'Bruker FRAMBO'
_computing_data_collection 'Bruker FRAMBO'
_computing_data_reduction 'Bruker SHELXTL'
_computing_molecular_graphics 'Bruker SHELXTL'
_computing_publication_material 'Bruker SHELXTL'
_computing_structure_refinement 'SHELXL-97 (Sheldrick, 1997)'
_computing_structure_solution 'SHELXS-97 (Sheldrick, 1990)'
_diffrn_ambient_temperature 110(2)
_diffrn_detector_area_resol_mean 16.0690
_diffrn_measured_fraction_theta_full 0.992
_diffrn_measured_fraction_theta_max 0.992
_diffrn_measurement_device_type 'Xcalibur, Sapphire3, Gemini'
_diffrn_measurement_method '\w scans'
_diffrn_radiation_monochromator graphite
_diffrn_radiation_source 'fine-focus sealed tube'
_diffrn_radiation_type MoK\a
_diffrn_radiation_wavelength 0.71073
_diffrn_reflns_av_R_equivalents 0.0245
_diffrn_reflns_av_sigmaI/netI 0.0602
_diffrn_reflns_limit_h_max 15
_diffrn_reflns_limit_h_min -15
_diffrn_reflns_limit_k_max 21
_diffrn_reflns_limit_k_min -21
_diffrn_reflns_limit_l_max 30
_diffrn_reflns_limit_l_min -30
_diffrn_reflns_number 40555
_diffrn_reflns_theta_full 26.00
_diffrn_reflns_theta_max 26.00
_diffrn_reflns_theta_min 2.68
_exptl_absorpt_coefficient_mu 0.087
_exptl_absorpt_correction_T_max 1.00000
_exptl_absorpt_correction_T_min 0.99582
_exptl_absorpt_correction_type multi-scan
_exptl_crystal_colour coloress
_exptl_crystal_density_diffrn 1.183
_exptl_crystal_density_method 'not measured'
_exptl_crystal_description parallelpiped
_exptl_crystal_F_000 1960
_exptl_crystal_size_max 0.45
_exptl_crystal_size_mid 0.4
_exptl_crystal_size_min 0.35
_refine_diff_density_max 0.461
_refine_diff_density_min -0.264
_refine_diff_density_rms 0.039
_refine_ls_extinction_method none
_refine_ls_goodness_of_fit_ref 1.001
_refine_ls_hydrogen_treatment constr
_refine_ls_matrix_type full
_refine_ls_number_parameters 1225
_refine_ls_number_reflns 20026
_refine_ls_number_restraints 0
_refine_ls_restrained_S_all 1.001
_refine_ls_R_factor_all 0.0699
_refine_ls_R_factor_gt 0.0391
_refine_ls_shift/su_max 0.001
_refine_ls_shift/su_mean 0.000
_refine_ls_structure_factor_coef Fsqd
_refine_ls_weighting_details 'calc w=1/[\s^2^(Fo^2^)+(0.0370P)^2^+0.0000P] where P=(Fo^2^+2Fc^2^)/3'
_refine_ls_weighting_scheme calc
_refine_ls_wR_factor_gt 0.0828
_refine_ls_wR_factor_ref 0.0865
_reflns_number_gt 12589
_reflns_number_total 20026
_reflns_threshold_expression >2sigma(I)
_cod_data_source_file om201281w_si_001.cif
_cod_data_source_block 1a
_cod_original_cell_volume 5137.88(19)
_cod_database_code 4076522

loop_
_symmetry_equiv_pos_as_xyz
'x, y, z'
'-x, -y, -z'

loop_
_atom_site_label
_atom_site_type_symbol
_atom_site_fract_x
_atom_site_fract_y
_atom_site_fract_z
_atom_site_U_iso_or_equiv
_atom_site_adp_type
_atom_site_occupancy
_atom_site_symmetry_multiplicity
_atom_site_calc_flag
_atom_site_refinement_flags
Al1 Al 0.72895(4) 0.97354(2) 0.432506(18) 0.01396(10) Uani 1 1 d .
O2 O 0.82043(8) 1.02285(5) 0.39663(4) 0.0157(2) Uani 1 1 d .
O1 O 0.74292(8) 0.88339(5) 0.39675(4) 0.0169(2) Uani 1 1 d .
O3 O 0.61114(8) 1.02806(6) 0.41436(4) 0.0182(2) Uani 1 1 d .
N2 N 0.64715(10) 0.91786(7) 0.48101(5) 0.0143(3) Uani 1 1 d .
C35 C 0.66404(12) 0.68239(8) 0.35159(6) 0.0168(3) Uani 1 1 d .
H35A H 0.6799 0.6427 0.3266 0.020 Uiso 1 1 calc R
N1 N 0.83384(10) 1.00632(7) 0.50475(5) 0.0148(3) Uani 1 1 d .
C36 C 0.71682(12) 0.75442(8) 0.35399(6) 0.0149(3) Uani 1 1 d .
C37 C 0.69594(12) 0.81303(8) 0.39283(6) 0.0154(3) Uani 1 1 d .
C38 C 0.53182(13) 0.58393(9) 0.38025(6) 0.0208(4) Uani 1 1 d .
C22 C 0.89480(13) 1.10087(8) 0.30998(6) 0.0168(3) Uani 1 1 d .
C34 C 0.58907(13) 0.66442(8) 0.38353(6) 0.0176(3) Uani 1 1 d .
C3 C 0.62761(12) 0.96460(8) 0.52922(6) 0.0163(3) Uani 1 1 d .
H3A H 0.5657 0.9405 0.5419 0.020 Uiso 1 1 calc R
H3B H 0.6060 1.0170 0.5181 0.020 Uiso 1 1 calc R
C12 C 0.88184(12) 1.08716(8) 0.41169(6) 0.0141(3) Uani 1 1 d .
C7 C 0.91616(12) 1.11431(8) 0.46879(6) 0.0157(3) Uani 1 1 d .
C47 C 0.79573(13) 0.77183(8) 0.31570(6) 0.0161(3) Uani 1 1 d .
C50 C 0.80734(13) 0.70054(8) 0.27723(6) 0.0176(3) Uani 1 1 d .
C11 C 0.91898(12) 1.13025(8) 0.37186(6) 0.0150(3) Uani 1 1 d .
C31 C 0.60516(12) 0.84862(8) 0.47067(6) 0.0162(3) Uani 1 1 d .
H31A H 0.5581 0.8318 0.4931 0.019 Uiso 1 1 calc R
C41 C 0.41133(14) 0.59257(9) 0.38391(6) 0.0214(4) Uani 1 1 d .
C33 C 0.57163(13) 0.72143(8) 0.42172(6) 0.0183(3) Uani 1 1 d .
H33A H 0.5226 0.7108 0.4448 0.022 Uiso 1 1 calc R
C10 C 0.97503(13) 1.19987(8) 0.39063(6) 0.0187(4) Uani 1 1 d .
H10A H 0.9985 1.2290 0.3640 0.022 Uiso 1 1 calc R
C6 C 0.89871(12) 1.06712(8) 0.51158(6) 0.0157(3) Uani 1 1 d .
H6A H 0.9389 1.0821 0.5487 0.019 Uiso 1 1 calc R
C32 C 0.62438(12) 0.79436(8) 0.42725(6) 0.0162(3) Uani 1 1 d .
C48 C 0.74891(13) 0.83733(8) 0.27816(6) 0.0207(4) Uani 1 1 d .
H48A H 0.7988 0.8481 0.2540 0.031 Uiso 1 1 calc R
H48B H 0.7432 0.8841 0.3016 0.031 Uiso 1 1 calc R
H48C H 0.6750 0.8213 0.2550 0.031 Uiso 1 1 calc R
C25 C 0.77166(13) 1.11004(9) 0.28239(6) 0.0183(4) Uani 1 1 d .
C58 C 0.64290(13) 1.18279(9) 0.46269(6) 0.0226(4) Uani 1 1 d .
H58A H 0.6805 1.1429 0.4835 0.027 Uiso 1 1 calc R
C56 C 0.58664(13) 1.08726(8) 0.37793(6) 0.0191(4) Uani 1 1 d .
H56A H 0.5127 1.0757 0.3522 0.023 Uiso 1 1 calc R
H56B H 0.6423 1.0883 0.3551 0.023 Uiso 1 1 calc R
C49 C 0.91053(13) 0.79996(9) 0.35222(6) 0.0212(4) Uani 1 1 d .
H49A H 0.9607 0.8109 0.3282 0.032 Uiso 1 1 calc R
H49B H 0.9415 0.7597 0.3770 0.032 Uiso 1 1 calc R
H49C H 0.9025 0.8472 0.3747 0.032 Uiso 1 1 calc R
C57 C 0.58626(13) 1.16625(9) 0.40766(6) 0.0184(4) Uani 1 1 d .
C23 C 0.96033(13) 1.14881(9) 0.27702(6) 0.0228(4) Uani 1 1 d .
H23A H 0.9394 1.2030 0.2790 0.034 Uiso 1 1 calc R
H23B H 0.9428 1.1283 0.2379 0.034 Uiso 1 1 calc R
H23C H 1.0403 1.1455 0.2933 0.034 Uiso 1 1 calc R
C51 C 0.71703(14) 0.67160(9) 0.23491(6) 0.0243(4) Uani 1 1 d .
H51A H 0.6482 0.6967 0.2295 0.029 Uiso 1 1 calc R
C39 C 0.60009(15) 0.54023(9) 0.42832(7) 0.0317(4) Uani 1 1 d .
H39A H 0.6024 0.5692 0.4640 0.047 Uiso 1 1 calc R
H39B H 0.6760 0.5349 0.4237 0.047 Uiso 1 1 calc R
H39C H 0.5654 0.4888 0.4280 0.047 Uiso 1 1 calc R
C55 C 0.90630(15) 0.66344(9) 0.28197(7) 0.0270(4) Uani 1 1 d .
H55A H 0.9697 0.6821 0.3101 0.032 Uiso 1 1 calc R
C2 C 0.73311(13) 0.97073(9) 0.57736(6) 0.0190(4) Uani 1 1 d .
C9 C 1.00042(13) 1.23140(9) 0.44644(6) 0.0209(4) Uani 1 1 d .
C16 C 0.97936(15) 1.36505(9) 0.41829(7) 0.0268(4) Uani 1 1 d .
C30 C 0.70359(13) 1.04961(10) 0.25222(6) 0.0252(4) Uani 1 1 d .
H30A H 0.7313 0.9990 0.2512 0.030 Uiso 1 1 calc R
C42 C 0.36364(15) 0.55268(9) 0.41974(6) 0.0272(4) Uani 1 1 d .
H42A H 0.4074 0.5186 0.4440 0.033 Uiso 1 1 calc R
C46 C 0.34305(14) 0.64100(10) 0.34879(7) 0.0284(4) Uani 1 1 d .
H46A H 0.3731 0.6689 0.3236 0.034 Uiso 1 1 calc R
C52 C 0.72605(16) 0.60686(9) 0.20061(7) 0.0301(4) Uani 1 1 d .
H52A H 0.6630 0.5876 0.1725 0.036 Uiso 1 1 calc R
C62 C 0.53235(15) 1.22561(9) 0.37858(7) 0.0293(4) Uani 1 1 d .
H62A H 0.4926 1.2156 0.3407 0.035 Uiso 1 1 calc R
C24 C 0.93160(13) 1.01756(9) 0.30472(6) 0.0209(4) Uani 1 1 d .
H24A H 0.8916 0.9845 0.3247 0.031 Uiso 1 1 calc R
H24B H 1.0118 1.0158 0.3209 0.031 Uiso 1 1 calc R
H24C H 0.9149 0.9991 0.2652 0.031 Uiso 1 1 calc R
C1 C 0.83747(12) 0.96236(9) 0.55410(6) 0.0175(3) Uani 1 1 d .
H1A H 0.9038 0.9802 0.5838 0.021 Uiso 1 1 calc R
H1B H 0.8458 0.9069 0.5441 0.021 Uiso 1 1 calc R
C26 C 0.72695(15) 1.18274(10) 0.28432(7) 0.0279(4) Uani 1 1 d .
H26A H 0.7711 1.2245 0.3059 0.034 Uiso 1 1 calc R
C8 C 0.97407(13) 1.18589(8) 0.48494(6) 0.0201(4) Uani 1 1 d .
H8A H 0.9953 1.2030 0.5234 0.024 Uiso 1 1 calc R
C45 C 0.23308(15) 0.64942(11) 0.34961(8) 0.0371(5) Uani 1 1 d .
H45A H 0.1884 0.6827 0.3252 0.045 Uiso 1 1 calc R
C13 C 1.05172(15) 1.31359(9) 0.45918(7) 0.0286(4) Uani 1 1 d .
C53 C 0.82536(17) 0.57011(10) 0.20675(7) 0.0355(5) Uani 1 1 d .
H53A H 0.8310 0.5252 0.1836 0.043 Uiso 1 1 calc R
C40 C 0.53008(15) 0.53704(9) 0.32482(7) 0.0292(4) Uani 1 1 d .
H40A H 0.4866 0.5639 0.2935 0.044 Uiso 1 1 calc R
H40B H 0.4961 0.4855 0.3250 0.044 Uiso 1 1 calc R
H40C H 0.6064 0.5320 0.3207 0.044 Uiso 1 1 calc R
C59 C 0.64572(15) 1.25684(10) 0.48807(7) 0.0275(4) Uani 1 1 d .
H59A H 0.6852 1.2672 0.5259 0.033 Uiso 1 1 calc R
C4 C 0.73544(14) 1.04906(10) 0.60968(6) 0.0295(4) Uani 1 1 d .
H4A H 0.8023 1.0543 0.6406 0.044 Uiso 1 1 calc R
H4B H 0.6691 1.0526 0.6246 0.044 Uiso 1 1 calc R
H4C H 0.7365 1.0905 0.5846 0.044 Uiso 1 1 calc R
C43 C 0.25277(16) 0.56178(11) 0.42078(7) 0.0366(5) Uani 1 1 d .
H43A H 0.2221 0.5344 0.4460 0.044 Uiso 1 1 calc R
C5 C 0.73284(14) 0.90510(10) 0.61587(7) 0.0295(4) Uani 1 1 d .
H5A H 0.8007 0.9096 0.6462 0.044 Uiso 1 1 calc R
H5B H 0.7301 0.8552 0.5945 0.044 Uiso 1 1 calc R
H5C H 0.6676 0.9085 0.6317 0.044 Uiso 1 1 calc R
C54 C 0.91582(16) 0.59957(10) 0.24678(7) 0.0355(5) Uani 1 1 d .
H54A H 0.9856 0.5761 0.2505 0.043 Uiso 1 1 calc R
C60 C 0.59218(16) 1.31489(10) 0.45900(7) 0.0331(5) Uani 1 1 d .
H60A H 0.5938 1.3655 0.4765 0.040 Uiso 1 1 calc R
C27 C 0.61915(16) 1.19535(12) 0.25533(7) 0.0384(5) Uani 1 1 d .
H27A H 0.5901 1.2455 0.2570 0.046 Uiso 1 1 calc R
C61 C 0.53566(16) 1.29941(10) 0.40397(7) 0.0373(5) Uani 1 1 d .
H61A H 0.4988 1.3397 0.3834 0.045 Uiso 1 1 calc R
C44 C 0.18767(16) 0.60938(11) 0.38603(8) 0.0400(5) Uani 1 1 d .
H44A H 0.1119 0.6151 0.3868 0.048 Uiso 1 1 calc R
C15 C 1.17218(15) 1.31206(10) 0.45362(8) 0.0380(5) Uani 1 1 d .
H15A H 1.1733 1.2922 0.4157 0.057 Uiso 1 1 calc R
H15B H 1.2147 1.2784 0.4807 0.057 Uiso 1 1 calc R
H15C H 1.2056 1.3646 0.4608 0.057 Uiso 1 1 calc R
C28 C 0.55432(16) 1.13548(14) 0.22422(7) 0.0446(6) Uani 1 1 d .
H28A H 0.4813 1.1445 0.2032 0.054 Uiso 1 1 calc R
C21 C 0.86462(16) 1.36374(10) 0.41247(8) 0.0390(5) Uani 1 1 d .
H21A H 0.8330 1.3329 0.4355 0.047 Uiso 1 1 calc R
C29 C 0.59529(15) 1.06244(13) 0.22348(7) 0.0398(5) Uani 1 1 d .
H29A H 0.5493 1.0205 0.2032 0.048 Uiso 1 1 calc R
C17 C 1.02142(16) 1.41178(11) 0.38449(8) 0.0425(5) Uani 1 1 d .
H17A H 1.0994 1.4145 0.3877 0.051 Uiso 1 1 calc R
C14 C 1.0538(2) 1.34524(10) 0.51932(7) 0.0537(7) Uani 1 1 d .
H14A H 1.0873 1.3978 0.5259 0.081 Uiso 1 1 calc R
H14B H 1.0980 1.3117 0.5460 0.081 Uiso 1 1 calc R
H14C H 0.9777 1.3463 0.5242 0.081 Uiso 1 1 calc R
C19 C 0.84048(19) 1.45265(13) 0.34084(11) 0.0688(7) Uani 1 1 d .
H19A H 0.7937 1.4827 0.3146 0.083 Uiso 1 1 calc R
C20 C 0.79595(17) 1.40650(11) 0.37383(10) 0.0543(6) Uani 1 1 d .
H20A H 0.7178 1.4040 0.3701 0.065 Uiso 1 1 calc R
C18 C 0.95273(18) 1.45459(13) 0.34630(10) 0.0662(7) Uani 1 1 d .
H18A H 0.9840 1.4860 0.3234 0.079 Uiso 1 1 calc R
Al2 Al 0.26940(4) 0.01563(2) 0.065616(18) 0.01438(11) Uani 1 1 d .
O6 O 0.17991(8) -0.03523(6) 0.10173(4) 0.0164(2) Uani 1 1 d .
O4 O 0.25577(8) 0.10555(5) 0.10177(4) 0.0167(2) Uani 1 1 d .
O5 O 0.38743(8) -0.03889(6) 0.08370(4) 0.0193(2) Uani 1 1 d .
N3 N 0.35198(10) 0.07107(7) 0.01706(5) 0.0152(3) Uani 1 1 d .
N4 N 0.16026(10) -0.01313(7) -0.00630(5) 0.0140(3) Uani 1 1 d .
C73 C 0.30274(12) 0.22868(8) 0.15257(6) 0.0164(3) Uani 1 1 d .
C122 C 0.23025(13) -0.13539(9) 0.21273(6) 0.0204(4) Uani 1 1 d .
C72 C 0.36991(13) 0.29545(9) 0.16075(6) 0.0221(4) Uani 1 1 d .
H72A H 0.3656 0.3315 0.1907 0.027 Uiso 1 1 calc R
C74 C 0.31269(12) 0.17287(8) 0.10931(6) 0.0147(3) Uani 1 1 d .
C95 C -0.00290(12) -0.18347(8) 0.01068(6) 0.0168(3) Uani 1 1 d .
H95A H -0.0316 -0.1961 -0.0282 0.020 Uiso 1 1 calc R
C84 C 0.22306(13) 0.21413(8) 0.19092(6) 0.0171(3) Uani 1 1 d .
C97 C 0.00722(12) -0.20474(8) 0.10525(6) 0.0171(3) Uani 1 1 d .
H97A H -0.0150 -0.2350 0.1317 0.021 Uiso 1 1 calc R
C94 C 0.06720(12) -0.11719(8) 0.02850(6) 0.0145(3) Uani 1 1 d .
C68 C 0.39849(12) 0.13875(8) 0.02906(6) 0.0160(3) Uani 1 1 d .
H68A H 0.4446 0.1560 0.0062 0.019 Uiso 1 1 calc R
C87 C 0.21808(13) 0.28739(9) 0.22862(6) 0.0190(4) Uani 1 1 d .
C69 C 0.38548(13) 0.19097(8) 0.07527(6) 0.0167(3) Uani 1 1 d .
C98 C 0.07382(12) -0.13953(8) 0.12548(6) 0.0151(3) Uani 1 1 d .
C70 C 0.44796(13) 0.26050(9) 0.08476(6) 0.0216(4) Uani 1 1 d .
H70A H 0.4948 0.2716 0.0607 0.026 Uiso 1 1 calc R
C113 C -0.00940(14) -0.36852(9) 0.06010(6) 0.0205(4) Uani 1 1 d .
C64 C 0.26288(13) 0.01655(8) -0.07938(6) 0.0173(3) Uani 1 1 d .
C63 C 0.36965(12) 0.02400(8) -0.03150(6) 0.0163(3) Uani 1 1 d .
H63A H 0.3923 -0.0282 -0.0202 0.020 Uiso 1 1 calc R
H63B H 0.4306 0.0482 -0.0449 0.020 Uiso 1 1 calc R
C100 C -0.09106(13) -0.30896(9) 0.03313(6) 0.0209(4) Uani 1 1 d .
C66 C 0.26468(13) 0.07819(9) -0.12055(6) 0.0241(4) Uani 1 1 d .
H66A H 0.1962 0.0731 -0.1504 0.036 Uiso 1 1 calc R
H66B H 0.3291 0.0714 -0.1367 0.036 Uiso 1 1 calc R
H66C H 0.2699 0.1297 -0.1010 0.036 Uiso 1 1 calc R
C78 C 0.62588(15) 0.38026(10) 0.12739(7) 0.0281(4) Uani 1 1 d .
C71 C 0.44349(14) 0.31359(9) 0.12812(6) 0.0233(4) Uani 1 1 d .
C85 C 0.26439(13) 0.14569(9) 0.22586(6) 0.0213(4) Uani 1 1 d .
H85A H 0.3401 0.1578 0.2485 0.032 Uiso 1 1 calc R
H85B H 0.2646 0.0994 0.2009 0.032 Uiso 1 1 calc R
H85C H 0.2149 0.1362 0.2505 0.032 Uiso 1 1 calc R
C67 C 0.25615(14) -0.06447(9) -0.10872(6) 0.0251(4) Uani 1 1 d .
H67A H 0.1886 -0.0703 -0.1392 0.038 Uiso 1 1 calc R
H67B H 0.2538 -0.1033 -0.0818 0.038 Uiso 1 1 calc R
H67C H 0.3216 -0.0717 -0.1239 0.038 Uiso 1 1 calc R
C128 C 0.41331(14) -0.09862(8) 0.11991(6) 0.0209(4) Uani 1 1 d .
H12A H 0.3541 -0.1038 0.1403 0.025 Uiso 1 1 calc R
H12B H 0.4840 -0.0846 0.1478 0.025 Uiso 1 1 calc R
C119 C 0.10882(13) -0.11603(9) 0.18851(6) 0.0181(4) Uani 1 1 d .
C96 C -0.03051(13) -0.23000(8) 0.04819(6) 0.0171(3) Uani 1 1 d .
C120 C 0.08537(13) -0.03041(9) 0.19867(6) 0.0218(4) Uani 1 1 d .
H12C H 0.1271 0.0013 0.1787 0.033 Uiso 1 1 calc R
H12D H 0.1084 -0.0153 0.2388 0.033 Uiso 1 1 calc R
H12E H 0.0056 -0.0226 0.1850 0.033 Uiso 1 1 calc R
C129 C 0.42467(13) -0.17536(9) 0.08992(6) 0.0190(4) Uani 1 1 d .
C99 C 0.11071(12) -0.09551(8) 0.08606(6) 0.0147(3) Uani 1 1 d .
C86 C 0.10392(12) 0.19309(9) 0.15589(6) 0.0207(4) Uani 1 1 d .
H86A H 0.0759 0.2360 0.1331 0.031 Uiso 1 1 calc R
H86B H 0.0553 0.1835 0.1809 0.031 Uiso 1 1 calc R
H86C H 0.1049 0.1464 0.1315 0.031 Uiso 1 1 calc R
C65 C 0.16050(12) 0.03035(8) -0.05567(6) 0.0165(3) Uani 1 1 d .
H65A H 0.1577 0.0863 -0.0454 0.020 Uiso 1 1 calc R
H65B H 0.0925 0.0153 -0.0852 0.020 Uiso 1 1 calc R
C93 C 0.08846(12) -0.06994(8) -0.01354(6) 0.0152(3) Uani 1 1 d .
H93A H 0.0451 -0.0817 -0.0505 0.018 Uiso 1 1 calc R
C121 C 0.04020(14) -0.16172(9) 0.22137(6) 0.0239(4) Uani 1 1 d .
H12F H 0.0522 -0.2172 0.2163 0.036 Uiso 1 1 calc R
H12G H -0.0390 -0.1521 0.2075 0.036 Uiso 1 1 calc R
H12H H 0.0639 -0.1448 0.2611 0.036 Uiso 1 1 calc R
C92 C 0.26373(14) 0.29246(10) 0.28606(7) 0.0309(4) Uani 1 1 d .
H92A H 0.2958 0.2482 0.3034 0.037 Uiso 1 1 calc R
C75 C 0.50922(15) 0.39153(9) 0.13642(7) 0.0306(4) Uani 1 1 d .
C134 C 0.35128(14) -0.19922(9) 0.03991(6) 0.0246(4) Uani 1 1 d .
H13A H 0.2948 -0.1658 0.0233 0.030 Uiso 1 1 calc R
C114 C 0.09796(15) -0.36812(10) 0.05238(8) 0.0354(5) Uani 1 1 d .
H11A H 0.1189 -0.3313 0.0296 0.043 Uiso 1 1 calc R
C79 C 0.67183(16) 0.42515(10) 0.09351(7) 0.0322(4) Uani 1 1 d .
H79A H 0.6295 0.4642 0.0739 0.039 Uiso 1 1 calc R
C127 C 0.30665(14) -0.08408(11) 0.24854(6) 0.0294(4) Uani 1 1 d .
H12I H 0.2866 -0.0323 0.2552 0.035 Uiso 1 1 calc R
C130 C 0.50755(15) -0.22455(9) 0.11273(7) 0.0278(4) Uani 1 1 d .
H13B H 0.5594 -0.2088 0.1469 0.033 Uiso 1 1 calc R
C91 C 0.26325(16) 0.36094(11) 0.31849(7) 0.0383(5) Uani 1 1 d .
H91A H 0.2946 0.3628 0.3576 0.046 Uiso 1 1 calc R
C123 C 0.26409(14) -0.20993(10) 0.20239(7) 0.0283(4) Uani 1 1 d .
H12J H 0.2144 -0.2455 0.1770 0.034 Uiso 1 1 calc R
C111 C -0.12310(15) -0.32898(9) -0.03046(6) 0.0285(4) Uani 1 1 d .
H11B H -0.0558 -0.3293 -0.0447 0.043 Uiso 1 1 calc R
H11C H -0.1731 -0.2902 -0.0487 0.043 Uiso 1 1 calc R
H11D H -0.1608 -0.3802 -0.0384 0.043 Uiso 1 1 calc R
C126 C 0.41146(15) -0.10731(13) 0.27461(7) 0.0404(5) Uani 1 1 d .
H12K H 0.4624 -0.0714 0.2990 0.049 Uiso 1 1 calc R
C118 C -0.03694(15) -0.42322(9) 0.09324(7) 0.0315(4) Uani 1 1 d .
H11E H -0.1098 -0.4253 0.0993 0.038 Uiso 1 1 calc R
C90 C 0.21823(16) 0.42547(10) 0.29475(7) 0.0346(5) Uani 1 1 d .
H90A H 0.2185 0.4723 0.3170 0.041 Uiso 1 1 calc R
C88 C 0.17240(15) 0.35329(10) 0.20602(7) 0.0320(4) Uani 1 1 d .
H88A H 0.1396 0.3520 0.1671 0.038 Uiso 1 1 calc R
C112 C -0.19886(14) -0.30891(9) 0.05314(7) 0.0273(4) Uani 1 1 d .
H11F H -0.1814 -0.2962 0.0936 0.041 Uiso 1 1 calc R
H11G H -0.2361 -0.3602 0.0446 0.041 Uiso 1 1 calc R
H11H H -0.2481 -0.2703 0.0341 0.041 Uiso 1 1 calc R
C132 C 0.44081(16) -0.32007(10) 0.03715(7) 0.0340(5) Uani 1 1 d .
H13C H 0.4454 -0.3697 0.0194 0.041 Uiso 1 1 calc R
C131 C 0.35897(15) -0.27123(10) 0.01376(7) 0.0303(4) Uani 1 1 d .
H13D H 0.3075 -0.2870 -0.0205 0.036 Uiso 1 1 calc R
C80 C 0.78031(17) 0.41318(12) 0.08811(8) 0.0425(5) Uani 1 1 d .
H80A H 0.8104 0.4437 0.0643 0.051 Uiso 1 1 calc R
C133 C 0.51591(16) -0.29651(10) 0.08640(7) 0.0367(5) Uani 1 1 d .
H13E H 0.5735 -0.3295 0.1024 0.044 Uiso 1 1 calc R
C124 C 0.36906(16) -0.23299(12) 0.22856(8) 0.0394(5) Uani 1 1 d .
H12L H 0.3907 -0.2841 0.2211 0.047 Uiso 1 1 calc R
C89 C 0.17287(16) 0.42176(10) 0.23862(8) 0.0388(5) Uani 1 1 d .
H89A H 0.1413 0.4664 0.2216 0.047 Uiso 1 1 calc R
C116 C 0.14605(16) -0.47358(10) 0.11012(8) 0.0392(5) Uani 1 1 d .
H11I H 0.1987 -0.5091 0.1274 0.047 Uiso 1 1 calc R
C77 C 0.44216(16) 0.44511(10) 0.09555(9) 0.0451(5) Uani 1 1 d .
H77A H 0.4320 0.4222 0.0573 0.068 Uiso 1 1 calc R
H77B H 0.4821 0.4953 0.0993 0.068 Uiso 1 1 calc R
H77C H 0.3693 0.4523 0.1037 0.068 Uiso 1 1 calc R
C83 C 0.69220(17) 0.32425(11) 0.15514(8) 0.0411(5) Uani 1 1 d .
H83A H 0.6626 0.2922 0.1783 0.049 Uiso 1 1 calc R
C76 C 0.52360(18) 0.42843(11) 0.19658(8) 0.0528(6) Uani 1 1 d .
H76A H 0.5656 0.4779 0.2007 0.079 Uiso 1 1 calc R
H76B H 0.5640 0.3935 0.2234 0.079 Uiso 1 1 calc R
H76C H 0.4502 0.4373 0.2037 0.079 Uiso 1 1 calc R
C115 C 0.17490(16) -0.41941(10) 0.07673(8) 0.0419(5) Uani 1 1 d .
H11J H 0.2478 -0.4177 0.0707 0.050 Uiso 1 1 calc R
C117 C 0.04027(16) -0.47506(10) 0.11775(8) 0.0407(5) Uani 1 1 d .
H11K H 0.0194 -0.5123 0.1403 0.049 Uiso 1 1 calc R
C82 C 0.79945(17) 0.31371(13) 0.15020(9) 0.0524(6) Uani 1 1 d .
H82A H 0.8428 0.2754 0.1702 0.063 Uiso 1 1 calc R
C125 C 0.44256(16) -0.18150(13) 0.26562(8) 0.0434(5) Uani 1 1 d .
H12M H 0.5138 -0.1976 0.2846 0.052 Uiso 1 1 calc R
C81 C 0.84351(18) 0.35822(13) 0.11658(9) 0.0522(6) Uani 1 1 d .
H81A H 0.9174 0.3510 0.1130 0.063 Uiso 1 1 calc R

loop_
_atom_site_aniso_label
_atom_site_aniso_U_11
_atom_site_aniso_U_22
_atom_site_aniso_U_33
_atom_site_aniso_U_23
_atom_site_aniso_U_13
_atom_site_aniso_U_12
Al1 0.0141(2) 0.0158(2) 0.0129(2) 0.00068(18) 0.00527(19) -0.00054(19)
O2 0.0166(6) 0.0176(6) 0.0133(5) -0.0001(4) 0.0050(4) -0.0027(5)
O1 0.0194(6) 0.0152(6) 0.0186(6) 0.0001(4) 0.0098(5) -0.0024(5)
O3 0.0176(6) 0.0200(6) 0.0189(6) 0.0061(4) 0.0066(5) 0.0030(5)
N2 0.0123(7) 0.0171(7) 0.0139(7) 0.0010(5) 0.0041(5) 0.0015(6)
C35 0.0184(9) 0.0172(8) 0.0141(8) 0.0002(6) 0.0024(7) 0.0008(7)
N1 0.0136(7) 0.0182(7) 0.0143(7) 0.0039(5) 0.0062(5) 0.0013(6)
C36 0.0135(8) 0.0186(8) 0.0121(8) 0.0028(6) 0.0015(6) 0.0018(7)
C37 0.0143(8) 0.0169(8) 0.0147(8) 0.0039(6) 0.0022(7) -0.0005(7)
C38 0.0240(9) 0.0171(8) 0.0222(9) 0.0009(7) 0.0077(7) -0.0047(7)
C22 0.0165(9) 0.0222(8) 0.0126(8) 0.0027(6) 0.0051(7) -0.0016(7)
C34 0.0169(9) 0.0199(8) 0.0157(8) 0.0023(6) 0.0034(7) -0.0015(7)
C3 0.0157(8) 0.0191(8) 0.0157(8) 0.0014(6) 0.0066(7) 0.0017(7)
C12 0.0095(8) 0.0155(8) 0.0173(8) 0.0004(6) 0.0030(6) 0.0013(7)
C7 0.0142(8) 0.0187(8) 0.0148(8) 0.0025(6) 0.0044(7) 0.0013(7)
C47 0.0177(9) 0.0173(8) 0.0143(8) 0.0004(6) 0.0061(7) -0.0003(7)
C50 0.0222(9) 0.0180(8) 0.0150(8) 0.0041(6) 0.0085(7) -0.0002(7)
C11 0.0118(8) 0.0186(8) 0.0143(8) 0.0041(6) 0.0017(6) 0.0023(7)
C31 0.0121(8) 0.0220(9) 0.0160(8) 0.0056(6) 0.0052(6) 0.0007(7)
C41 0.0250(10) 0.0185(8) 0.0197(9) -0.0064(7) 0.0066(7) -0.0089(7)
C33 0.0167(9) 0.0224(9) 0.0172(8) 0.0040(6) 0.0062(7) -0.0027(7)
C10 0.0192(9) 0.0205(9) 0.0175(9) 0.0052(7) 0.0055(7) -0.0016(7)
C6 0.0145(8) 0.0205(8) 0.0122(8) -0.0007(6) 0.0035(6) 0.0015(7)
C32 0.0150(8) 0.0196(8) 0.0139(8) 0.0022(6) 0.0034(7) 0.0007(7)
C48 0.0244(9) 0.0201(8) 0.0194(9) 0.0023(7) 0.0087(7) -0.0008(7)
C25 0.0194(9) 0.0273(9) 0.0103(8) 0.0067(6) 0.0065(7) 0.0009(7)
C58 0.0190(9) 0.0275(9) 0.0221(9) 0.0045(7) 0.0056(7) 0.0023(7)
C56 0.0199(9) 0.0220(8) 0.0162(8) 0.0028(6) 0.0055(7) 0.0034(7)
C49 0.0186(9) 0.0262(9) 0.0199(9) -0.0024(7) 0.0081(7) -0.0022(7)
C57 0.0166(9) 0.0214(8) 0.0197(9) 0.0033(7) 0.0093(7) -0.0011(7)
C23 0.0206(9) 0.0315(10) 0.0177(9) 0.0033(7) 0.0074(7) -0.0042(8)
C51 0.0292(10) 0.0241(9) 0.0197(9) 0.0023(7) 0.0063(8) -0.0008(8)
C39 0.0315(11) 0.0218(9) 0.0402(11) 0.0072(8) 0.0051(9) -0.0033(8)
C55 0.0296(10) 0.0269(9) 0.0260(10) 0.0011(7) 0.0094(8) 0.0035(8)
C2 0.0183(9) 0.0273(9) 0.0126(8) 0.0036(6) 0.0057(7) 0.0013(7)
C9 0.0231(9) 0.0197(9) 0.0186(9) 0.0023(7) 0.0024(7) -0.0043(7)
C16 0.0330(11) 0.0175(9) 0.0328(10) -0.0008(7) 0.0147(8) -0.0042(8)
C30 0.0213(9) 0.0395(10) 0.0151(9) -0.0030(7) 0.0062(7) -0.0019(8)
C42 0.0331(11) 0.0275(9) 0.0210(9) -0.0047(7) 0.0095(8) -0.0134(8)
C46 0.0252(10) 0.0315(10) 0.0278(10) 0.0013(8) 0.0060(8) -0.0060(8)
C52 0.0465(12) 0.0246(9) 0.0183(9) 0.0000(7) 0.0074(8) -0.0080(9)
C62 0.0379(11) 0.0274(9) 0.0197(9) 0.0017(7) 0.0011(8) 0.0063(8)
C24 0.0205(9) 0.0286(9) 0.0153(9) 0.0006(7) 0.0076(7) 0.0022(7)
C1 0.0165(9) 0.0225(8) 0.0140(8) 0.0055(6) 0.0035(7) 0.0002(7)
C26 0.0252(10) 0.0330(10) 0.0286(10) 0.0126(8) 0.0095(8) 0.0025(8)
C8 0.0228(9) 0.0215(9) 0.0147(8) -0.0010(6) 0.0029(7) -0.0029(7)
C45 0.0252(11) 0.0440(12) 0.0387(11) -0.0024(9) 0.0030(9) -0.0030(9)
C13 0.0394(12) 0.0230(9) 0.0221(9) 0.0018(7) 0.0061(8) -0.0107(8)
C53 0.0608(14) 0.0216(9) 0.0292(10) -0.0051(8) 0.0231(10) -0.0004(10)
C40 0.0322(11) 0.0227(9) 0.0337(10) -0.0066(7) 0.0132(8) -0.0080(8)
C59 0.0301(10) 0.0324(10) 0.0203(9) -0.0024(7) 0.0081(8) -0.0058(8)
C4 0.0254(10) 0.0443(11) 0.0176(9) -0.0063(8) 0.0051(8) 0.0019(8)
C43 0.0367(12) 0.0457(12) 0.0296(11) -0.0117(9) 0.0177(9) -0.0199(10)
C5 0.0206(10) 0.0478(11) 0.0231(10) 0.0175(8) 0.0072(8) 0.0033(8)
C54 0.0430(12) 0.0292(10) 0.0390(11) 0.0019(8) 0.0185(10) 0.0118(9)
C60 0.0470(12) 0.0209(9) 0.0321(11) -0.0045(8) 0.0128(9) -0.0022(9)
C27 0.0326(12) 0.0550(13) 0.0356(11) 0.0256(10) 0.0166(9) 0.0202(10)
C61 0.0481(13) 0.0243(10) 0.0379(12) 0.0059(8) 0.0057(10) 0.0079(9)
C44 0.0259(11) 0.0499(13) 0.0434(12) -0.0176(10) 0.0133(10) -0.0106(10)
C15 0.0313(11) 0.0297(10) 0.0444(12) 0.0135(8) -0.0096(9) -0.0135(9)
C28 0.0193(11) 0.0966(18) 0.0194(10) 0.0153(11) 0.0039(8) 0.0138(11)
C21 0.0417(12) 0.0261(10) 0.0599(13) 0.0102(9) 0.0311(11) 0.0034(9)
C29 0.0229(11) 0.0735(15) 0.0206(10) -0.0095(9) 0.0045(8) -0.0062(10)
C17 0.0280(11) 0.0419(12) 0.0630(14) 0.0255(10) 0.0159(10) 0.0024(9)
C14 0.0991(19) 0.0294(11) 0.0304(11) -0.0073(9) 0.0165(12) -0.0299(12)
C19 0.0390(14) 0.0648(16) 0.114(2) 0.0559(15) 0.0257(14) 0.0221(12)
C20 0.0329(12) 0.0406(12) 0.1018(18) 0.0254(12) 0.0341(13) 0.0143(10)
C18 0.0406(14) 0.0707(16) 0.102(2) 0.0619(14) 0.0298(13) 0.0139(12)
Al2 0.0143(2) 0.0164(2) 0.0131(2) 0.00031(18) 0.00509(19) -0.0009(2)
O6 0.0174(6) 0.0189(6) 0.0133(5) 0.0000(4) 0.0050(4) -0.0034(5)
O4 0.0178(6) 0.0160(6) 0.0181(6) -0.0005(4) 0.0084(5) -0.0036(5)
O5 0.0181(6) 0.0215(6) 0.0206(6) 0.0069(4) 0.0078(5) 0.0028(5)
N3 0.0148(7) 0.0175(7) 0.0134(7) -0.0002(5) 0.0040(5) 0.0013(6)
N4 0.0136(7) 0.0171(7) 0.0130(7) 0.0029(5) 0.0058(5) 0.0012(6)
C73 0.0149(8) 0.0207(8) 0.0143(8) 0.0018(6) 0.0046(7) 0.0013(7)
C122 0.0194(9) 0.0316(9) 0.0128(8) 0.0070(7) 0.0077(7) -0.0002(8)
C72 0.0246(9) 0.0214(9) 0.0213(9) -0.0035(7) 0.0088(7) -0.0024(8)
C74 0.0127(8) 0.0166(8) 0.0142(8) 0.0034(6) 0.0016(6) 0.0006(7)
C95 0.0162(9) 0.0202(8) 0.0139(8) -0.0002(6) 0.0035(7) 0.0012(7)
C84 0.0182(9) 0.0192(8) 0.0148(8) -0.0009(6) 0.0067(7) -0.0008(7)
C97 0.0162(9) 0.0185(8) 0.0191(9) 0.0069(6) 0.0075(7) 0.0015(7)
C94 0.0132(8) 0.0162(8) 0.0151(8) 0.0015(6) 0.0053(6) 0.0019(7)
C68 0.0117(8) 0.0229(9) 0.0149(8) 0.0046(6) 0.0056(6) 0.0009(7)
C87 0.0197(9) 0.0224(9) 0.0175(9) -0.0003(6) 0.0102(7) -0.0023(7)
C69 0.0148(8) 0.0194(8) 0.0167(8) 0.0015(6) 0.0052(7) -0.0002(7)
C98 0.0115(8) 0.0194(8) 0.0153(8) 0.0030(6) 0.0043(6) 0.0022(7)
C70 0.0198(9) 0.0253(9) 0.0226(9) 0.0013(7) 0.0116(7) -0.0047(7)
C113 0.0250(10) 0.0161(8) 0.0205(9) -0.0018(6) 0.0066(7) -0.0036(7)
C64 0.0172(9) 0.0229(8) 0.0128(8) 0.0022(6) 0.0055(7) 0.0004(7)
C63 0.0160(9) 0.0207(8) 0.0145(8) 0.0005(6) 0.0081(7) 0.0014(7)
C100 0.0219(9) 0.0191(8) 0.0225(9) 0.0018(7) 0.0070(7) -0.0034(7)
C66 0.0196(9) 0.0341(10) 0.0202(9) 0.0071(7) 0.0067(7) -0.0007(8)
C78 0.0303(11) 0.0297(10) 0.0243(10) -0.0098(8) 0.0113(8) -0.0169(9)
C71 0.0253(10) 0.0209(9) 0.0249(9) -0.0024(7) 0.0102(8) -0.0064(8)
C85 0.0229(9) 0.0239(9) 0.0186(9) 0.0019(7) 0.0079(7) -0.0017(7)
C67 0.0250(10) 0.0307(10) 0.0193(9) -0.0044(7) 0.0066(7) -0.0023(8)
C128 0.0211(9) 0.0234(9) 0.0192(9) 0.0044(7) 0.0058(7) 0.0021(7)
C119 0.0168(9) 0.0234(9) 0.0156(8) 0.0038(6) 0.0065(7) -0.0016(7)
C96 0.0153(8) 0.0183(8) 0.0189(9) 0.0023(6) 0.0059(7) 0.0011(7)
C120 0.0229(9) 0.0293(9) 0.0149(9) -0.0009(7) 0.0087(7) -0.0011(8)
C129 0.0185(9) 0.0226(9) 0.0188(9) 0.0062(7) 0.0087(7) -0.0003(7)
C99 0.0103(8) 0.0167(8) 0.0181(9) 0.0013(6) 0.0054(7) 0.0026(7)
C86 0.0185(9) 0.0241(9) 0.0214(9) -0.0002(7) 0.0088(7) -0.0002(7)
C65 0.0156(9) 0.0204(8) 0.0148(8) 0.0054(6) 0.0051(7) -0.0004(7)
C93 0.0138(8) 0.0185(8) 0.0136(8) -0.0006(6) 0.0038(6) 0.0025(7)
C121 0.0236(10) 0.0320(10) 0.0178(9) 0.0031(7) 0.0085(7) -0.0028(8)
C92 0.0315(11) 0.0348(10) 0.0247(10) -0.0038(8) 0.0047(8) 0.0053(8)
C75 0.0357(11) 0.0232(9) 0.0370(11) -0.0086(8) 0.0205(9) -0.0118(8)
C134 0.0200(9) 0.0300(9) 0.0243(9) 0.0016(7) 0.0063(7) 0.0026(8)
C114 0.0362(12) 0.0299(10) 0.0498(12) 0.0157(9) 0.0254(10) 0.0074(9)
C79 0.0382(12) 0.0305(10) 0.0293(10) -0.0108(8) 0.0154(9) -0.0173(9)
C127 0.0226(10) 0.0491(12) 0.0173(9) 0.0005(8) 0.0072(8) -0.0031(9)
C130 0.0314(11) 0.0283(9) 0.0234(9) 0.0069(7) 0.0041(8) 0.0065(8)
C91 0.0379(12) 0.0452(12) 0.0276(10) -0.0138(9) 0.0041(9) 0.0008(10)
C123 0.0241(10) 0.0389(11) 0.0240(10) 0.0125(8) 0.0070(8) 0.0026(8)
C111 0.0342(11) 0.0216(9) 0.0271(10) -0.0007(7) 0.0039(8) -0.0095(8)
C126 0.0211(11) 0.0798(16) 0.0197(10) 0.0038(10) 0.0039(8) -0.0036(11)
C118 0.0242(10) 0.0290(10) 0.0432(11) 0.0117(8) 0.0097(9) -0.0022(8)
C90 0.0440(12) 0.0312(10) 0.0290(11) -0.0132(8) 0.0143(9) -0.0036(9)
C88 0.0366(11) 0.0327(10) 0.0240(10) -0.0039(8) 0.0031(8) 0.0060(9)
C112 0.0230(10) 0.0238(9) 0.0350(10) 0.0037(7) 0.0066(8) -0.0041(8)
C132 0.0502(13) 0.0238(9) 0.0328(11) -0.0012(8) 0.0202(10) 0.0029(9)
C131 0.0338(11) 0.0313(10) 0.0259(10) -0.0030(8) 0.0090(8) -0.0051(9)
C80 0.0439(13) 0.0458(13) 0.0423(12) -0.0171(10) 0.0271(11) -0.0270(11)
C133 0.0457(13) 0.0296(10) 0.0373(11) 0.0091(8) 0.0118(10) 0.0143(9)
C124 0.0328(12) 0.0551(13) 0.0390(12) 0.0257(10) 0.0182(10) 0.0206(10)
C89 0.0455(13) 0.0307(10) 0.0407(12) -0.0017(8) 0.0116(10) 0.0102(9)
C116 0.0357(12) 0.0299(10) 0.0538(13) 0.0126(9) 0.0114(10) 0.0113(9)
C77 0.0384(12) 0.0230(10) 0.0799(15) 0.0035(10) 0.0268(11) -0.0034(9)
C83 0.0369(12) 0.0489(13) 0.0372(12) 0.0061(9) 0.0087(9) -0.0102(10)
C76 0.0684(16) 0.0443(12) 0.0532(13) -0.0285(10) 0.0410(12) -0.0383(12)
C115 0.0347(12) 0.0379(11) 0.0628(14) 0.0167(10) 0.0266(10) 0.0124(9)
C117 0.0360(12) 0.0345(11) 0.0549(13) 0.0243(9) 0.0122(10) -0.0003(9)
C82 0.0308(13) 0.0624(15) 0.0585(15) 0.0039(11) 0.0009(11) -0.0053(11)
C125 0.0207(11) 0.0858(17) 0.0265(11) 0.0233(11) 0.0053(9) 0.0110(11)
C81 0.0288(12) 0.0640(16) 0.0615(15) -0.0183(12) 0.0133(11) -0.0134(12)

loop_
_atom_type_symbol
_atom_type_description
_atom_type_scat_dispersion_real
_atom_type_scat_dispersion_imag
_atom_type_scat_source
C C 0.0033 0.0016 'International Tables Vol C Tables 4.2.6.8 and 6.1.1.4'
H H 0.0000 0.0000 'International Tables Vol C Tables 4.2.6.8 and 6.1.1.4'
N N 0.0061 0.0033 'International Tables Vol C Tables 4.2.6.8 and 6.1.1.4'
O O 0.0106 0.0060 'International Tables Vol C Tables 4.2.6.8 and 6.1.1.4'
Al Al 0.0645 0.0514 'International Tables Vol C Tables 4.2.6.8 and 6.1.1.4'

loop_
_geom_angle_atom_site_label_1
_geom_angle_atom_site_label_2
_geom_angle_atom_site_label_3
_geom_angle
O3 Al1 O1 122.61(5)
O3 Al1 O2 100.07(5)
O1 Al1 O2 91.47(5)
O3 Al1 N1 115.71(5)
O1 Al1 N1 120.55(5)
O2 Al1 N1 89.01(5)
O3 Al1 N2 86.23(5)
O1 Al1 N2 89.33(5)
O2 Al1 N2 171.92(5)
N1 Al1 N2 83.66(5)
C12 O2 Al1 130.02(9)
C37 O1 Al1 135.27(10)
C56 O3 Al1 130.81(10)
C31 N2 C3 118.82(12)
C31 N2 Al1 125.50(10)
C3 N2 Al1 115.47(9)
C36 C35 C34 124.29(14)
C36 C35 H35A 117.9
C34 C35 H35A 117.9
C6 N1 C1 116.96(12)
C6 N1 Al1 122.78(10)
C1 N1 Al1 120.22(9)
C35 C36 C37 117.77(14)
C35 C36 C47 121.91(13)
C37 C36 C47 120.32(12)
O1 C37 C32 120.90(13)
O1 C37 C36 120.72(14)
C32 C37 C36 118.38(13)
C41 C38 C34 109.82(13)
C41 C38 C39 112.37(13)
C34 C38 C39 107.06(12)
C41 C38 C40 107.59(12)
C34 C38 C40 111.91(13)
C39 C38 C40 108.15(14)
C25 C22 C11 109.58(12)
C25 C22 C24 113.07(12)
C11 C22 C24 110.04(12)
C25 C22 C23 105.90(12)
C11 C22 C23 111.96(12)
C24 C22 C23 106.22(12)
C33 C34 C35 117.06(14)
C33 C34 C38 119.53(14)
C35 C34 C38 123.32(13)
N2 C3 C2 110.53(12)
N2 C3 H3A 109.5
C2 C3 H3A 109.5
N2 C3 H3B 109.5
C2 C3 H3B 109.5
H3A C3 H3B 108.1
O2 C12 C7 120.48(13)
O2 C12 C11 121.58(12)
C7 C12 C11 117.91(13)
C8 C7 C12 120.97(13)
C8 C7 C6 118.30(13)
C12 C7 C6 120.61(13)
C50 C47 C48 107.73(12)
C50 C47 C49 110.39(13)
C48 C47 C49 107.87(12)
C50 C47 C36 111.89(12)
C48 C47 C36 109.67(12)
C49 C47 C36 109.20(11)
C55 C50 C51 116.99(14)
C55 C50 C47 122.38(13)
C51 C50 C47 120.62(14)
C10 C11 C12 117.54(13)
C10 C11 C22 121.22(13)
C12 C11 C22 121.23(12)
N2 C31 C32 124.67(14)
N2 C31 H31A 117.7
C32 C31 H31A 117.7
C42 C41 C46 117.09(16)
C42 C41 C38 123.39(15)
C46 C41 C38 119.49(14)
C34 C33 C32 121.42(15)
C34 C33 H33A 119.3
C32 C33 H33A 119.3
C11 C10 C9 125.06(14)
C11 C10 H10A 117.5
C9 C10 H10A 117.5
N1 C6 C7 126.45(13)
N1 C6 H6A 116.8
C7 C6 H6A 116.8
C33 C32 C37 120.97(14)
C33 C32 C31 117.02(14)
C37 C32 C31 121.99(13)
C47 C48 H48A 109.5
C47 C48 H48B 109.5
H48A C48 H48B 109.5
C47 C48 H48C 109.5
H48A C48 H48C 109.5
H48B C48 H48C 109.5
C26 C25 C30 117.97(16)
C26 C25 C22 119.13(14)
C30 C25 C22 122.77(15)
C57 C58 C59 120.98(15)
C57 C58 H58A 119.5
C59 C58 H58A 119.5
O3 C56 C57 113.25(12)
O3 C56 H56A 108.9
C57 C56 H56A 108.9
O3 C56 H56B 108.9
C57 C56 H56B 108.9
H56A C56 H56B 107.7
C47 C49 H49A 109.5
C47 C49 H49B 109.5
H49A C49 H49B 109.5
C47 C49 H49C 109.5
H49A C49 H49C 109.5
H49B C49 H49C 109.5
C58 C57 C62 118.10(14)
C58 C57 C56 122.24(14)
C62 C57 C56 119.58(13)
C22 C23 H23A 109.5
C22 C23 H23B 109.5
H23A C23 H23B 109.5
C22 C23 H23C 109.5
H23A C23 H23C 109.5
H23B C23 H23C 109.5
C52 C51 C50 121.11(17)
C52 C51 H51A 119.4
C50 C51 H51A 119.4
C38 C39 H39A 109.5
C38 C39 H39B 109.5
H39A C39 H39B 109.5
C38 C39 H39C 109.5
H39A C39 H39C 109.5
H39B C39 H39C 109.5
C50 C55 C54 121.80(16)
C50 C55 H55A 119.1
C54 C55 H55A 119.1
C4 C2 C1 110.96(13)
C4 C2 C5 110.34(13)
C1 C2 C5 106.92(13)
C4 C2 C3 108.09(13)
C1 C2 C3 110.13(12)
C5 C2 C3 110.42(13)
C8 C9 C10 116.54(13)
C8 C9 C13 125.08(13)
C10 C9 C13 118.36(13)
C17 C16 C21 117.11(17)
C17 C16 C13 123.13(16)
C21 C16 C13 119.72(15)
C25 C30 C29 120.64(17)
C25 C30 H30A 119.7
C29 C30 H30A 119.7
C41 C42 C43 121.05(17)
C41 C42 H42A 119.5
C43 C42 H42A 119.5
C45 C46 C41 121.71(17)
C45 C46 H46A 119.1
C41 C46 H46A 119.1
C53 C52 C51 120.76(16)
C53 C52 H52A 119.6
C51 C52 H52A 119.6
C61 C62 C57 120.75(15)
C61 C62 H62A 119.6
C57 C62 H62A 119.6
C22 C24 H24A 109.5
C22 C24 H24B 109.5
H24A C24 H24B 109.5
C22 C24 H24C 109.5
H24A C24 H24C 109.5
H24B C24 H24C 109.5
N1 C1 C2 113.44(13)
N1 C1 H1A 108.9
C2 C1 H1A 108.9
N1 C1 H1B 108.9
C2 C1 H1B 108.9
H1A C1 H1B 107.7
C25 C26 C27 121.14(17)
C25 C26 H26A 119.4
C27 C26 H26A 119.4
C9 C8 C7 121.37(14)
C9 C8 H8A 119.3
C7 C8 H8A 119.3
C46 C45 C44 120.08(19)
C46 C45 H45A 120.0
C44 C45 H45A 120.0
C16 C13 C15 112.91(14)
C16 C13 C9 107.24(13)
C15 C13 C9 108.53(15)
C16 C13 C14 108.55(15)
C15 C13 C14 107.75(15)
C9 C13 C14 111.92(13)
C52 C53 C54 118.76(16)
C52 C53 H53A 120.6
C54 C53 H53A 120.6
C38 C40 H40A 109.5
C38 C40 H40B 109.5
H40A C40 H40B 109.5
C38 C40 H40C 109.5
H40A C40 H40C 109.5
H40B C40 H40C 109.5
C60 C59 C58 120.41(15)
C60 C59 H59A 119.8
C58 C59 H59A 119.8
C2 C4 H4A 109.5
C2 C4 H4B 109.5
H4A C4 H4B 109.5
C2 C4 H4C 109.5
H4A C4 H4C 109.5
H4B C4 H4C 109.5
C44 C43 C42 120.79(17)
C44 C43 H43A 119.6
C42 C43 H43A 119.6
C2 C5 H5A 109.5
C2 C5 H5B 109.5
H5A C5 H5B 109.5
C2 C5 H5C 109.5
H5A C5 H5C 109.5
H5B C5 H5C 109.5
C53 C54 C55 120.52(18)
C53 C54 H54A 119.7
C55 C54 H54A 119.7
C59 C60 C61 119.32(16)
C59 C60 H60A 120.3
C61 C60 H60A 120.3
C28 C27 C26 120.04(19)
C28 C27 H27A 120.0
C26 C27 H27A 120.0
C60 C61 C62 120.44(16)
C60 C61 H61A 119.8
C62 C61 H61A 119.8
C43 C44 C45 119.28(18)
C43 C44 H44A 120.4
C45 C44 H44A 120.4
C13 C15 H15A 109.5
C13 C15 H15B 109.5
H15A C15 H15B 109.5
C13 C15 H15C 109.5
H15A C15 H15C 109.5
H15B C15 H15C 109.5
C29 C28 C27 119.81(18)
C29 C28 H28A 120.1
C27 C28 H28A 120.1
C16 C21 C20 121.29(17)
C16 C21 H21A 119.4
C20 C21 H21A 119.4
C28 C29 C30 120.31(18)
C28 C29 H29A 119.8
C30 C29 H29A 119.8
C18 C17 C16 121.36(18)
C18 C17 H17A 119.3
C16 C17 H17A 119.3
C13 C14 H14A 109.5
C13 C14 H14B 109.5
H14A C14 H14B 109.5
C13 C14 H14C 109.5
H14A C14 H14C 109.5
H14B C14 H14C 109.5
C20 C19 C18 119.0(2)
C20 C19 H19A 120.5
C18 C19 H19A 120.5
C19 C20 C21 120.18(19)
C19 C20 H20A 119.9
C21 C20 H20A 119.9
C17 C18 C19 121.0(2)
C17 C18 H18A 119.5
C19 C18 H18A 119.5
O5 Al2 O4 122.36(5)
O5 Al2 O6 99.04(5)
O4 Al2 O6 92.10(5)
O5 Al2 N4 118.25(5)
O4 Al2 N4 118.29(5)
O6 Al2 N4 89.08(5)
O5 Al2 N3 85.86(5)
O4 Al2 N3 89.73(5)
O6 Al2 N3 172.75(5)
N4 Al2 N3 83.88(5)
C99 O6 Al2 131.90(9)
C74 O4 Al2 133.17(10)
C128 O5 Al2 131.52(10)
C68 N3 C63 119.45(13)
C68 N3 Al2 124.97(10)
C63 N3 Al2 115.10(9)
C93 N4 C65 116.29(12)
C93 N4 Al2 123.71(10)
C65 N4 Al2 119.98(9)
C72 C73 C74 117.75(14)
C72 C73 C84 120.82(13)
C74 C73 C84 121.39(13)
C127 C122 C123 117.83(16)
C127 C122 C119 123.11(15)
C123 C122 C119 118.84(14)
C71 C72 C73 124.74(14)
C71 C72 H72A 117.6
C73 C72 H72A 117.6
O4 C74 C69 121.35(13)
O4 C74 C73 120.53(13)
C69 C74 C73 118.12(13)
C96 C95 C94 121.19(13)
C96 C95 H95A 119.4
C94 C95 H95A 119.4
C87 C84 C73 110.19(12)
C87 C84 C85 111.04(12)
C73 C84 C85 108.75(13)
C87 C84 C86 107.94(13)
C73 C84 C86 110.81(12)
C85 C84 C86 108.09(12)
C98 C97 C96 124.96(14)
C98 C97 H97A 117.5
C96 C97 H97A 117.5
C95 C94 C99 121.36(13)
C95 C94 C93 117.57(13)
C99 C94 C93 120.99(13)
N3 C68 C69 124.37(14)
N3 C68 H68A 117.8
C69 C68 H68A 117.8
C88 C87 C92 116.57(15)
C88 C87 C84 120.56(14)
C92 C87 C84 122.79(15)
C70 C69 C74 120.99(13)
C70 C69 C68 116.93(14)
C74 C69 C68 122.08(13)
C97 C98 C99 117.64(13)
C97 C98 C119 121.04(13)
C99 C98 C119 121.31(12)
C71 C70 C69 121.71(15)
C71 C70 H70A 119.1
C69 C70 H70A 119.1
C118 C113 C114 117.34(16)
C118 C113 C100 122.73(15)
C114 C113 C100 119.92(14)
C66 C64 C65 106.87(13)
C66 C64 C67 110.54(12)
C65 C64 C67 110.86(12)
C66 C64 C63 110.41(12)
C65 C64 C63 109.78(11)
C67 C64 C63 108.38(12)
N3 C63 C64 111.28(12)
N3 C63 H63A 109.4
C64 C63 H63A 109.4
N3 C63 H63B 109.4
C64 C63 H63B 109.4
H63A C63 H63B 108.0
C96 C100 C113 106.47(12)
C96 C100 C112 109.79(13)
C113 C100 C112 113.22(13)
C96 C100 C111 111.87(12)
C113 C100 C111 108.19(13)
C112 C100 C111 107.36(13)
C64 C66 H66A 109.5
C64 C66 H66B 109.5
H66A C66 H66B 109.5
C64 C66 H66C 109.5
H66A C66 H66C 109.5
H66B C66 H66C 109.5
C83 C78 C79 117.08(17)
C83 C78 C75 119.76(16)
C79 C78 C75 123.13(17)
C70 C71 C72 116.58(14)
C70 C71 C75 120.95(14)
C72 C71 C75 122.27(14)
C84 C85 H85A 109.5
C84 C85 H85B 109.5
H85A C85 H85B 109.5
C84 C85 H85C 109.5
H85A C85 H85C 109.5
H85B C85 H85C 109.5
C64 C67 H67A 109.5
C64 C67 H67B 109.5
H67A C67 H67B 109.5
C64 C67 H67C 109.5
H67A C67 H67C 109.5
H67B C67 H67C 109.5
O5 C128 C129 112.90(12)
O5 C128 H12A 109.0
C129 C128 H12A 109.0
O5 C128 H12B 109.0
C129 C128 H12B 109.0
H12A C128 H12B 107.8
C122 C119 C98 110.64(12)
C122 C119 C120 113.37(12)
C98 C119 C120 109.47(12)
C122 C119 C121 105.44(12)
C98 C119 C121 111.71(12)
C120 C119 C121 106.09(12)
C95 C96 C97 116.65(13)
C95 C96 C100 124.83(13)
C97 C96 C100 118.36(13)
C119 C120 H12C 109.5
C119 C120 H12D 109.5
H12C C120 H12D 109.5
C119 C120 H12E 109.5
H12C C120 H12E 109.5
H12D C120 H12E 109.5
C134 C129 C130 118.41(15)
C134 C129 C128 120.98(14)
C130 C129 C128 120.59(14)
O6 C99 C94 120.27(13)
O6 C99 C98 121.93(12)
C94 C99 C98 117.76(13)
C84 C86 H86A 109.5
C84 C86 H86B 109.5
H86A C86 H86B 109.5
C84 C86 H86C 109.5
H86A C86 H86C 109.5
H86B C86 H86C 109.5
N4 C65 C64 113.44(12)
N4 C65 H65A 108.9
C64 C65 H65A 108.9
N4 C65 H65B 108.9
C64 C65 H65B 108.9
H65A C65 H65B 107.7
N4 C93 C94 126.66(13)
N4 C93 H93A 116.7
C94 C93 H93A 116.7
C119 C121 H12F 109.5
C119 C121 H12G 109.5
H12F C121 H12G 109.5
C119 C121 H12H 109.5
H12F C121 H12H 109.5
H12G C121 H12H 109.5
C91 C92 C87 121.33(17)
C91 C92 H92A 119.3
C87 C92 H92A 119.3
C77 C75 C78 112.18(15)
C77 C75 C71 107.15(14)
C78 C75 C71 110.51(14)
C77 C75 C76 108.71(16)
C78 C75 C76 107.13(15)
C71 C75 C76 111.19(14)
C129 C134 C131 120.80(16)
C129 C134 H13A 119.6
C131 C134 H13A 119.6
C115 C114 C113 121.99(16)
C115 C114 H11A 119.0
C113 C114 H11A 119.0
C78 C79 C80 120.33(19)
C78 C79 H79A 119.8
C80 C79 H79A 119.8
C126 C127 C122 120.93(18)
C126 C127 H12I 119.5
C122 C127 H12I 119.5
C129 C130 C133 120.90(15)
C129 C130 H13B 119.5
C133 C130 H13B 119.5
C90 C91 C92 120.68(17)
C90 C91 H91A 119.7
C92 C91 H91A 119.7
C122 C123 C124 121.05(17)
C122 C123 H12J 119.5
C124 C123 H12J 119.5
C100 C111 H11B 109.5
C100 C111 H11C 109.5
H11B C111 H11C 109.5
C100 C111 H11D 109.5
H11B C111 H11D 109.5
H11C C111 H11D 109.5
C127 C126 C125 120.74(18)
C127 C126 H12K 119.6
C125 C126 H12K 119.6
C117 C118 C113 120.82(17)
C117 C118 H11E 119.6
C113 C118 H11E 119.6
C91 C90 C89 118.97(16)
C91 C90 H90A 120.5
C89 C90 H90A 120.5
C89 C88 C87 121.82(16)
C89 C88 H88A 119.1
C87 C88 H88A 119.1
C100 C112 H11F 109.5
C100 C112 H11G 109.5
H11F C112 H11G 109.5
C100 C112 H11H 109.5
H11F C112 H11H 109.5
H11G C112 H11H 109.5
C133 C132 C131 119.59(16)
C133 C132 H13C 120.2
C131 C132 H13C 120.2
C134 C131 C132 120.30(16)
C134 C131 H13D 119.8
C132 C131 H13D 119.8
C81 C80 C79 120.95(19)
C81 C80 H80A 119.5
C79 C80 H80A 119.5
C132 C133 C130 119.98(17)
C132 C133 H13E 120.0
C130 C133 H13E 120.0
C125 C124 C123 120.04(19)
C125 C124 H12L 120.0
C123 C124 H12L 120.0
C88 C89 C90 120.62(18)
C88 C89 H89A 119.7
C90 C89 H89A 119.7
C117 C116 C115 118.77(18)
C117 C116 H11I 120.6
C115 C116 H11I 120.6
C75 C77 H77A 109.5
C75 C77 H77B 109.5
H77A C77 H77B 109.5
C75 C77 H77C 109.5
H77A C77 H77C 109.5
H77B C77 H77C 109.5
C82 C83 C78 122.14(19)
C82 C83 H83A 118.9
C78 C83 H83A 118.9
C75 C76 H76A 109.5
C75 C76 H76B 109.5
H76A C76 H76B 109.5
C75 C76 H76C 109.5
H76A C76 H76C 109.5
H76B C76 H76C 109.5
C114 C115 C116 119.89(18)
C114 C115 H11J 120.1
C116 C115 H11J 120.1
C118 C117 C116 121.18(17)
C118 C117 H11K 119.4
C116 C117 H11K 119.4
C81 C82 C83 120.1(2)
C81 C82 H82A 119.9
C83 C82 H82A 119.9
C126 C125 C124 119.34(18)
C126 C125 H12M 120.3
C124 C125 H12M 120.3
C80 C81 C82 119.4(2)
C80 C81 H81A 120.3
C82 C81 H81A 120.3

loop_
_geom_bond_atom_site_label_1
_geom_bond_atom_site_label_2
_geom_bond_distance
Al1 O3 1.7376(11)
Al1 O1 1.7776(10)
Al1 O2 1.8281(11)
Al1 N1 1.9815(12)
Al1 N2 2.0219(13)
O2 C12 1.3172(16)
O1 C37 1.3277(17)
O3 C56 1.3983(17)
N2 C31 1.2831(18)
N2 C3 1.4694(17)
C35 C36 1.388(2)
C35 C34 1.398(2)
C35 H35A 0.9500
N1 C6 1.2889(18)
N1 C1 1.4716(17)
C36 C37 1.423(2)
C36 C47 1.553(2)
C37 C32 1.415(2)
C38 C41 1.527(2)
C38 C34 1.540(2)
C38 C39 1.536(2)
C38 C40 1.543(2)
C22 C25 1.530(2)
C22 C11 1.5376(19)
C22 C24 1.530(2)
C22 C23 1.546(2)
C34 C33 1.379(2)
C3 C2 1.538(2)
C3 H3A 0.9900
C3 H3B 0.9900
C12 C7 1.4191(19)
C12 C11 1.427(2)
C7 C8 1.405(2)
C7 C6 1.431(2)
C47 C50 1.541(2)
C47 C48 1.546(2)
C47 C49 1.540(2)
C50 C55 1.379(2)
C50 C51 1.395(2)
C11 C10 1.375(2)
C31 C32 1.448(2)
C31 H31A 0.9500
C41 C42 1.387(2)
C41 C46 1.394(2)
C33 C32 1.394(2)
C33 H33A 0.9500
C10 C9 1.410(2)
C10 H10A 0.9500
C6 H6A 0.9500
C48 H48A 0.9800
C48 H48B 0.9800
C48 H48C 0.9800
C25 C26 1.389(2)
C25 C30 1.388(2)
C58 C57 1.382(2)
C58 C59 1.388(2)
C58 H58A 0.9500
C56 C57 1.512(2)
C56 H56A 0.9900
C56 H56B 0.9900
C49 H49A 0.9800
C49 H49B 0.9800
C49 H49C 0.9800
C57 C62 1.383(2)
C23 H23A 0.9800
C23 H23B 0.9800
C23 H23C 0.9800
C51 C52 1.385(2)
C51 H51A 0.9500
C39 H39A 0.9800
C39 H39B 0.9800
C39 H39C 0.9800
C55 C54 1.388(2)
C55 H55A 0.9500
C2 C4 1.527(2)
C2 C1 1.542(2)
C2 C5 1.530(2)
C9 C8 1.367(2)
C9 C13 1.530(2)
C16 C17 1.380(2)
C16 C21 1.393(2)
C16 C13 1.527(2)
C30 C29 1.389(2)
C30 H30A 0.9500
C42 C43 1.392(2)
C42 H42A 0.9500
C46 C45 1.378(2)
C46 H46A 0.9500
C52 C53 1.377(3)
C52 H52A 0.9500
C62 C61 1.384(2)
C62 H62A 0.9500
C24 H24A 0.9800
C24 H24B 0.9800
C24 H24C 0.9800
C1 H1A 0.9900
C1 H1B 0.9900
C26 C27 1.384(2)
C26 H26A 0.9500
C8 H8A 0.9500
C45 C44 1.384(2)
C45 H45A 0.9500
C13 C15 1.532(3)
C13 C14 1.546(2)
C53 C54 1.369(2)
C53 H53A 0.9500
C40 H40A 0.9800
C40 H40B 0.9800
C40 H40C 0.9800
C59 C60 1.363(2)
C59 H59A 0.9500
C4 H4A 0.9800
C4 H4B 0.9800
C4 H4C 0.9800
C43 C44 1.361(3)
C43 H43A 0.9500
C5 H5A 0.9800
C5 H5B 0.9800
C5 H5C 0.9800
C54 H54A 0.9500
C60 C61 1.379(2)
C60 H60A 0.9500
C27 C28 1.371(3)
C27 H27A 0.9500
C61 H61A 0.9500
C44 H44A 0.9500
C15 H15A 0.9800
C15 H15B 0.9800
C15 H15C 0.9800
C28 C29 1.374(3)
C28 H28A 0.9500
C21 C20 1.382(3)
C21 H21A 0.9500
C29 H29A 0.9500
C17 C18 1.377(3)
C17 H17A 0.9500
C14 H14A 0.9800
C14 H14B 0.9800
C14 H14C 0.9800
C19 C20 1.375(3)
C19 C18 1.364(3)
C19 H19A 0.9500
C20 H20A 0.9500
C18 H18A 0.9500
Al2 O5 1.7396(11)
Al2 O4 1.7778(10)
Al2 O6 1.8275(11)
Al2 N4 1.9855(12)
Al2 N3 2.0270(13)
O6 C99 1.3144(16)
O4 C74 1.3295(16)
O5 C128 1.4037(17)
N3 C68 1.2811(18)
N3 C63 1.4708(17)
N4 C93 1.2874(18)
N4 C65 1.4754(17)
C73 C72 1.386(2)
C73 C74 1.425(2)
C73 C84 1.552(2)
C122 C127 1.390(2)
C122 C123 1.393(2)
C122 C119 1.532(2)
C72 C71 1.398(2)
C72 H72A 0.9500
C74 C69 1.417(2)
C95 C96 1.365(2)
C95 C94 1.406(2)
C95 H95A 0.9500
C84 C87 1.538(2)
C84 C85 1.535(2)
C84 C86 1.544(2)
C97 C98 1.378(2)
C97 C96 1.413(2)
C97 H97A 0.9500
C94 C99 1.4184(19)
C94 C93 1.4323(19)
C68 C69 1.454(2)
C68 H68A 0.9500
C87 C88 1.376(2)
C87 C92 1.393(2)
C69 C70 1.394(2)
C98 C99 1.4269(19)
C98 C119 1.539(2)
C70 C71 1.380(2)
C70 H70A 0.9500
C113 C118 1.381(2)
C113 C114 1.388(2)
C113 C100 1.530(2)
C64 C66 1.525(2)
C64 C65 1.537(2)
C64 C67 1.530(2)
C64 C63 1.545(2)
C63 H63A 0.9900
C63 H63B 0.9900
C100 C96 1.527(2)
C100 C112 1.532(2)
C100 C111 1.541(2)
C66 H66A 0.9800
C66 H66B 0.9800
C66 H66C 0.9800
C78 C83 1.391(3)
C78 C79 1.388(2)
C78 C75 1.529(2)
C71 C75 1.539(2)
C85 H85A 0.9800
C85 H85B 0.9800
C85 H85C 0.9800
C67 H67A 0.9800
C67 H67B 0.9800
C67 H67C 0.9800
C128 C129 1.507(2)
C128 H12A 0.9900
C128 H12B 0.9900
C119 C120 1.534(2)
C119 C121 1.548(2)
C120 H12C 0.9800
C120 H12D 0.9800
C120 H12E 0.9800
C129 C134 1.380(2)
C129 C130 1.385(2)
C86 H86A 0.9800
C86 H86B 0.9800
C86 H86C 0.9800
C65 H65A 0.9900
C65 H65B 0.9900
C93 H93A 0.9500
C121 H12F 0.9800
C121 H12G 0.9800
C121 H12H 0.9800
C92 C91 1.390(2)
C92 H92A 0.9500
C75 C77 1.524(3)
C75 C76 1.549(2)
C134 C131 1.384(2)
C134 H13A 0.9500
C114 C115 1.374(2)
C114 H11A 0.9500
C79 C80 1.400(3)
C79 H79A 0.9500
C127 C126 1.384(2)
C127 H12I 0.9500
C130 C133 1.387(2)
C130 H13B 0.9500
C91 C90 1.363(3)
C91 H91A 0.9500
C123 C124 1.385(2)
C123 H12J 0.9500
C111 H11B 0.9800
C111 H11C 0.9800
C111 H11D 0.9800
C126 C125 1.369(3)
C126 H12K 0.9500
C118 C117 1.384(2)
C118 H11E 0.9500
C90 C89 1.363(2)
C90 H90A 0.9500
C88 C89 1.390(2)
C88 H88A 0.9500
C112 H11F 0.9800
C112 H11G 0.9800
C112 H11H 0.9800
C132 C133 1.375(2)
C132 C131 1.376(2)
C132 H13C 0.9500
C131 H13D 0.9500
C80 C81 1.366(3)
C80 H80A 0.9500
C133 H13E 0.9500
C124 C125 1.388(3)
C124 H12L 0.9500
C89 H89A 0.9500
C116 C117 1.368(3)
C116 C115 1.385(2)
C116 H11I 0.9500
C77 H77A 0.9800
C77 H77B 0.9800
C77 H77C 0.9800
C83 C82 1.378(3)
C83 H83A 0.9500
C76 H76A 0.9800
C76 H76B 0.9800
C76 H76C 0.9800
C115 H11J 0.9500
C117 H11K 0.9500
C82 C81 1.366(3)
C82 H82A 0.9500
C125 H12M 0.9500
C81 H81A 0.9500
